data_7239119
loop_
_publ_author_name
'Palanisamy, Pandaram'
'Jenniefer, Samson Jegan'
'Muthiah, Packianathan Thomas'
'Kumaresan, Sudalaiandi'

_publ_section_title
;
 Synthesis, characterization, antimicrobial, anticancer, and
 antituberculosis activity of some new pyrazole, isoxazole, pyrimidine and
 benzodiazepine derivatives containing thiochromeno and benzothiepino
 moieties
;
_journal_issue 42
_journal_name_full 'RSC Advances'
_journal_page_first 19300
_journal_paper_doi 10.1039/c3ra42283f
_journal_volume 3
_journal_year 2013
_chemical_formula_sum 'C19 H16 N2 O2 S'
_chemical_formula_weight 336.40
_space_group_IT_number 14
_space_group_name_Hall '-P 2ybc'
_space_group_name_H-M_alt 'P 1 21/c 1'
_symmetry_cell_setting monoclinic
_symmetry_space_group_name_H-M 'P 1 21/c 1'
_atom_sites_solution_hydrogens geom
_atom_sites_solution_primary direct
_atom_sites_solution_secondary difmap
_audit_creation_method SHELXL-97
_cell_angle_alpha 90.00
_cell_angle_beta 125.2820(10)
_cell_angle_gamma 90.00
_cell_formula_units_Z 8
_cell_length_a 16.8526(2)
_cell_length_b 9.00520(10)
_cell_length_c 27.1364(4)
_cell_measurement_reflns_used 6401
_cell_measurement_temperature 296(2)
_cell_volume 3361.80(8)
_computing_cell_refinement 'SAINT (Bruker, 2008)'
_computing_data_collection 'APEX2 (Bruker, 2008)'
_computing_data_reduction 'SAINT (Bruker, 2008)'
_computing_molecular_graphics 'PLATON (Spek, 2003)'
_computing_publication_material 'PLATON (Spek, 2003)'
_computing_structure_refinement 'SHELXL-97 (Sheldrick, 1997)'
_computing_structure_solution 'SHELXS-97 (Sheldrick, 1990)'
_diffrn_ambient_temperature 296(2)
_diffrn_measured_fraction_theta_full 0.990
_diffrn_measured_fraction_theta_max 0.990
_diffrn_measurement_device_type 'Bruker SMART APEXII CCD area-detector'
_diffrn_measurement_method '\f and \w scans'
_diffrn_radiation_monochromator graphite
_diffrn_radiation_source 'fine-focus sealed tube'
_diffrn_radiation_type MoK\a
_diffrn_radiation_wavelength 0.71073
_diffrn_reflns_av_R_equivalents 0.0502
_diffrn_reflns_av_sigmaI/netI 0.0283
_diffrn_reflns_limit_h_max 20
_diffrn_reflns_limit_h_min -20
_diffrn_reflns_limit_k_max 10
_diffrn_reflns_limit_k_min -10
_diffrn_reflns_limit_l_max 32
_diffrn_reflns_limit_l_min -33
_diffrn_reflns_number 56553
_diffrn_reflns_theta_full 25.81
_diffrn_reflns_theta_max 25.81
_diffrn_reflns_theta_min 1.56
_exptl_absorpt_coefficient_mu 0.206
_exptl_absorpt_correction_T_max 0.9979
_exptl_absorpt_correction_T_min 0.9977
_exptl_absorpt_correction_type multi-scan
_exptl_absorpt_process_details '(SADABS; Bruker, 2008)'
_exptl_crystal_colour colourless
_exptl_crystal_density_diffrn 1.329
_exptl_crystal_density_method 'not measured'
_exptl_crystal_description plate
_exptl_crystal_F_000 1408.0
_exptl_crystal_size_max 0.09
_exptl_crystal_size_mid 0.08
_exptl_crystal_size_min 0.08
_refine_diff_density_max 0.276
_refine_diff_density_min -0.257
_refine_diff_density_rms 0.034
_refine_ls_extinction_method none
_refine_ls_goodness_of_fit_ref 1.017
_refine_ls_hydrogen_treatment constr
_refine_ls_matrix_type full
_refine_ls_number_parameters 435
_refine_ls_number_reflns 6401
_refine_ls_number_restraints 0
_refine_ls_restrained_S_all 1.017
_refine_ls_R_factor_all 0.0629
_refine_ls_R_factor_gt 0.0394
_refine_ls_shift/su_max 0.001
_refine_ls_shift/su_mean 0.000
_refine_ls_structure_factor_coef Fsqd
_refine_ls_weighting_details 'calc w=1/[\s^2^(Fo^2^)+(0.0422P)^2^+1.1459P] where P=(Fo^2^+2Fc^2^)/3'
_refine_ls_weighting_scheme calc
_refine_ls_wR_factor_gt 0.0928
_refine_ls_wR_factor_ref 0.1049
_reflns_number_gt 4623
_reflns_number_total 6401
_reflns_threshold_expression >2sigma(I)
_cod_data_source_file c3ra42283f.txt
_cod_data_source_block shelxl
_cod_original_cell_volume 3361.80(7)
_cod_original_sg_symbol_H-M P21/c
_cod_database_code 7239119

loop_
_symmetry_equiv_pos_as_xyz
'x, y, z'
'-x, y+1/2, -z+1/2'
'-x, -y, -z'
'x, -y-1/2, z-1/2'

loop_
_atom_site_label
_atom_site_type_symbol
_atom_site_fract_x
_atom_site_fract_y
_atom_site_fract_z
_atom_site_U_iso_or_equiv
_atom_site_adp_type
_atom_site_occupancy
_atom_site_symmetry_multiplicity
_atom_site_calc_flag
_atom_site_refinement_flags
S1 S -1.07307(4) -0.29245(7) -0.88077(3) 0.05771(17) Uani 1 1 d .
O1 O -0.92460(10) -0.25782(17) -1.03931(6) 0.0575(4) Uani 1 1 d .
O2 O -1.06654(12) -0.2292(2) -1.05104(7) 0.0806(5) Uani 1 1 d .
N1 N -0.82417(10) -0.43871(17) -0.87844(6) 0.0409(4) Uani 1 1 d .
N2 N -0.84340(11) -0.38582(18) -0.93106(7) 0.0441(4) Uani 1 1 d .
C1 C -0.93593(13) -0.3417(2) -0.96228(8) 0.0419(4) Uani 1 1 d .
C2 C -0.97651(13) -0.3661(2) -0.92992(8) 0.0411(4) Uani 1 1 d .
C3 C -0.90318(13) -0.4295(2) -0.87633(8) 0.0398(4) Uani 1 1 d .
C4 C -0.72732(13) -0.4898(2) -0.83418(8) 0.0409(4) Uani 1 1 d .
C5 C -0.67214(15) -0.4250(2) -0.77766(9) 0.0519(5) Uani 1 1 d .
H5 H -0.6970 -0.3468 -0.7680 0.062 Uiso 1 1 calc R
C6 C -0.57957(16) -0.4781(3) -0.73569(10) 0.0654(6) Uani 1 1 d .
H6 H -0.5418 -0.4367 -0.6973 0.078 Uiso 1 1 calc R
C7 C -0.54327(17) -0.5923(3) -0.75083(11) 0.0749(7) Uani 1 1 d .
H7 H -0.4809 -0.6278 -0.7224 0.090 Uiso 1 1 calc R
C8 C -0.59813(17) -0.6544(3) -0.80742(11) 0.0740(7) Uani 1 1 d .
H8 H -0.5725 -0.7307 -0.8174 0.089 Uiso 1 1 calc R
C9 C -0.69102(15) -0.6038(2) -0.84946(9) 0.0546(5) Uani 1 1 d .
H9 H -0.7287 -0.6461 -0.8877 0.066 Uiso 1 1 calc R
C10 C -0.91163(13) -0.4809(2) -0.82811(8) 0.0421(4) Uani 1 1 d .
C11 C -0.98920(14) -0.4241(2) -0.82786(8) 0.0464(5) Uani 1 1 d .
C12 C -0.99969(17) -0.4676(3) -0.78275(10) 0.0581(6) Uani 1 1 d .
H12 H -1.0507 -0.4297 -0.7824 0.070 Uiso 1 1 calc R
C13 C -0.93569(18) -0.5660(3) -0.73871(10) 0.0642(6) Uani 1 1 d .
H13 H -0.9426 -0.5922 -0.7082 0.077 Uiso 1 1 calc R
C14 C -0.86115(17) -0.6261(3) -0.73963(9) 0.0602(6) Uani 1 1 d .
H14 H -0.8186 -0.6941 -0.7102 0.072 Uiso 1 1 calc R
C15 C -0.84977(15) -0.5850(2) -0.78429(9) 0.0512(5) Uani 1 1 d .
H15 H -0.8002 -0.6273 -0.7851 0.061 Uiso 1 1 calc R
C16 C -1.07676(14) -0.3415(3) -0.94693(9) 0.0513(5) Uani 1 1 d .
H16A H -1.1149 -0.4310 -0.9650 0.062 Uiso 1 1 calc R
H16B H -1.1076 -0.2623 -0.9765 0.062 Uiso 1 1 calc R
C17 C -0.98343(15) -0.2702(2) -1.02186(9) 0.0498(5) Uani 1 1 d .
C18 C -0.95974(18) -0.1723(3) -1.09378(9) 0.0682(7) Uani 1 1 d .
H18A H -0.9598 -0.0672 -1.0860 0.082 Uiso 1 1 calc R
H18B H -1.0256 -0.2018 -1.1256 0.082 Uiso 1 1 calc R
C19 C -0.8932(2) -0.2023(3) -1.11225(11) 0.0867(9) Uani 1 1 d .
H19A H -0.9152 -0.1485 -1.1486 0.130 Uiso 1 1 calc R
H19B H -0.8930 -0.3067 -1.1193 0.130 Uiso 1 1 calc R
H19C H -0.8285 -0.1709 -1.0807 0.130 Uiso 1 1 calc R
S2 S -0.42013(4) -0.39029(7) -0.40623(3) 0.06195(17) Uani 1 1 d .
O3 O -0.31411(10) -0.43907(16) -0.58314(6) 0.0537(4) Uani 1 1 d .
O4 O -0.23267(10) -0.43409(19) -0.48262(7) 0.0656(4) Uani 1 1 d .
N3 N -0.52890(11) -0.22937(17) -0.58652(7) 0.0435(4) Uani 1 1 d .
N4 N -0.46413(11) -0.28621(18) -0.59581(7) 0.0452(4) Uani 1 1 d .
C20 C -0.39010(13) -0.3328(2) -0.54145(8) 0.0418(4) Uani 1 1 d .
C21 C -0.40684(13) -0.3061(2) -0.49717(8) 0.0420(4) Uani 1 1 d .
C22 C -0.49663(13) -0.2400(2) -0.52721(8) 0.0415(4) Uani 1 1 d .
C23 C -0.61843(14) -0.1724(2) -0.63812(8) 0.0454(5) Uani 1 1 d .
C24 C -0.61503(17) -0.0514(3) -0.66758(10) 0.0638(6) Uani 1 1 d .
H24 H -0.5559 -0.0075 -0.6544 0.077 Uiso 1 1 calc R
C25 C -0.7012(2) 0.0042(3) -0.71732(12) 0.0848(8) Uani 1 1 d .
H25 H -0.7000 0.0864 -0.7376 0.102 Uiso 1 1 calc R
C26 C -0.7879(2) -0.0606(4) -0.73686(11) 0.0837(8) Uani 1 1 d .
H26 H -0.8454 -0.0221 -0.7703 0.100 Uiso 1 1 calc R
C27 C -0.79063(17) -0.1820(3) -0.70745(12) 0.0756(7) Uani 1 1 d .
H27 H -0.8498 -0.2262 -0.7211 0.091 Uiso 1 1 calc R
C28 C -0.70559(15) -0.2387(3) -0.65766(10) 0.0610(6) Uani 1 1 d .
H28 H -0.7071 -0.3210 -0.6375 0.073 Uiso 1 1 calc R
C29 C -0.54740(14) -0.1963(2) -0.50021(9) 0.0453(5) Uani 1 1 d .
C30 C -0.62260(15) -0.0923(2) -0.52559(10) 0.0574(6) Uani 1 1 d .
H30 H -0.6399 -0.0416 -0.5603 0.069 Uiso 1 1 calc R
C31 C -0.67167(17) -0.0637(3) -0.49977(12) 0.0704(7) Uani 1 1 d .
H31 H -0.7219 0.0054 -0.5173 0.084 Uiso 1 1 calc R
C32 C -0.6462(2) -0.1373(3) -0.44814(13) 0.0785(8) Uani 1 1 d .
H32 H -0.6812 -0.1213 -0.4319 0.094 Uiso 1 1 calc R
C33 C -0.56870(19) -0.2347(3) -0.42039(11) 0.0690(7) Uani 1 1 d .
H33 H -0.5505 -0.2814 -0.3847 0.083 Uiso 1 1 calc R
C34 C -0.51752(15) -0.2638(2) -0.44518(9) 0.0521(5) Uani 1 1 d .
C35 C -0.34535(15) -0.3330(3) -0.43077(9) 0.0532(5) Uani 1 1 d .
H35A H -0.3106 -0.2428 -0.4098 0.064 Uiso 1 1 calc R
H35B H -0.2978 -0.4096 -0.4209 0.064 Uiso 1 1 calc R
C36 C -0.30421(14) -0.4065(2) -0.53196(9) 0.0458(5) Uani 1 1 d .
C37 C -0.23276(15) -0.5196(3) -0.57579(10) 0.0599(6) Uani 1 1 d .
H37A H -0.2275 -0.6175 -0.5592 0.072 Uiso 1 1 calc R
H37B H -0.1726 -0.4666 -0.5482 0.072 Uiso 1 1 calc R
C38 C -0.2499(2) -0.5333(3) -0.63561(11) 0.0829(8) Uani 1 1 d .
H38A H -0.1944 -0.5789 -0.6310 0.124 Uiso 1 1 calc R
H38B H -0.2598 -0.4364 -0.6531 0.124 Uiso 1 1 calc R
H38C H -0.3064 -0.5933 -0.6616 0.124 Uiso 1 1 calc R

loop_
_atom_site_aniso_label
_atom_site_aniso_U_11
_atom_site_aniso_U_22
_atom_site_aniso_U_33
_atom_site_aniso_U_23
_atom_site_aniso_U_13
_atom_site_aniso_U_12
S1 0.0621(4) 0.0669(4) 0.0575(3) 0.0018(3) 0.0422(3) 0.0131(3)
O1 0.0582(9) 0.0747(10) 0.0404(8) 0.0119(7) 0.0289(7) -0.0043(8)
O2 0.0657(11) 0.1149(15) 0.0591(10) 0.0311(10) 0.0348(9) 0.0330(10)
N1 0.0396(8) 0.0503(9) 0.0362(8) 0.0043(7) 0.0238(7) 0.0013(7)
N2 0.0452(9) 0.0536(10) 0.0380(9) 0.0044(7) 0.0267(8) 0.0015(8)
C1 0.0433(11) 0.0456(11) 0.0376(10) 0.0008(8) 0.0239(9) -0.0003(9)
C2 0.0402(10) 0.0466(11) 0.0384(10) 0.0002(8) 0.0238(9) 0.0016(8)
C3 0.0404(10) 0.0440(11) 0.0388(10) -0.0008(8) 0.0250(9) 0.0002(8)
C4 0.0388(10) 0.0490(11) 0.0376(10) 0.0025(8) 0.0236(9) -0.0014(8)
C5 0.0545(13) 0.0569(13) 0.0452(12) -0.0065(10) 0.0293(11) -0.0059(10)
C6 0.0488(13) 0.0918(18) 0.0416(12) -0.0062(12) 0.0180(11) -0.0157(13)
C7 0.0421(12) 0.112(2) 0.0580(15) 0.0094(15) 0.0219(12) 0.0122(14)
C8 0.0583(15) 0.098(2) 0.0629(16) 0.0002(14) 0.0331(13) 0.0238(14)
C9 0.0494(12) 0.0673(14) 0.0424(11) -0.0037(10) 0.0237(10) 0.0070(11)
C10 0.0462(11) 0.0455(11) 0.0378(10) -0.0021(8) 0.0261(9) -0.0068(9)
C11 0.0526(12) 0.0497(11) 0.0442(11) -0.0059(9) 0.0321(10) -0.0072(9)
C12 0.0723(15) 0.0625(14) 0.0619(14) -0.0053(11) 0.0516(13) -0.0069(12)
C13 0.0891(17) 0.0682(15) 0.0533(14) -0.0016(12) 0.0515(14) -0.0149(13)
C14 0.0710(15) 0.0597(14) 0.0484(13) 0.0095(10) 0.0336(12) -0.0052(12)
C15 0.0519(12) 0.0560(13) 0.0462(12) 0.0059(10) 0.0285(10) -0.0018(10)
C16 0.0469(12) 0.0656(14) 0.0452(11) 0.0019(10) 0.0288(10) 0.0074(10)
C17 0.0542(13) 0.0526(12) 0.0419(11) 0.0040(9) 0.0274(10) 0.0027(10)
C18 0.0819(17) 0.0716(16) 0.0401(12) 0.0104(11) 0.0289(12) -0.0138(13)
C19 0.133(2) 0.0860(19) 0.0654(16) -0.0043(14) 0.0712(18) -0.0270(18)
S2 0.0721(4) 0.0661(4) 0.0583(4) 0.0081(3) 0.0438(3) -0.0010(3)
O3 0.0506(8) 0.0640(9) 0.0540(9) 0.0040(7) 0.0346(7) 0.0129(7)
O4 0.0446(8) 0.0894(12) 0.0509(9) -0.0018(8) 0.0207(8) 0.0118(8)
N3 0.0407(9) 0.0482(9) 0.0437(9) 0.0005(7) 0.0256(8) 0.0041(7)
N4 0.0437(9) 0.0502(10) 0.0468(10) -0.0003(7) 0.0291(8) 0.0017(7)
C20 0.0391(10) 0.0432(11) 0.0441(11) -0.0005(8) 0.0247(9) 0.0005(8)
C21 0.0419(11) 0.0423(11) 0.0436(11) -0.0020(8) 0.0256(9) -0.0015(8)
C22 0.0455(11) 0.0391(10) 0.0432(11) -0.0042(8) 0.0275(9) -0.0029(8)
C23 0.0433(11) 0.0481(11) 0.0430(11) -0.0021(9) 0.0239(9) 0.0049(9)
C24 0.0598(14) 0.0664(15) 0.0631(15) 0.0107(12) 0.0343(12) 0.0051(12)
C25 0.088(2) 0.092(2) 0.0720(17) 0.0308(15) 0.0444(16) 0.0283(17)
C26 0.0616(17) 0.116(2) 0.0520(15) 0.0072(16) 0.0204(13) 0.0316(17)
C27 0.0451(14) 0.096(2) 0.0679(16) -0.0128(15) 0.0225(13) 0.0060(13)
C28 0.0502(13) 0.0607(14) 0.0662(15) -0.0012(11) 0.0302(12) 0.0018(11)
C29 0.0448(11) 0.0436(11) 0.0536(12) -0.0118(9) 0.0320(10) -0.0076(9)
C30 0.0556(13) 0.0547(13) 0.0699(15) -0.0106(11) 0.0409(12) -0.0020(10)
C31 0.0615(15) 0.0696(16) 0.0962(19) -0.0197(14) 0.0549(15) -0.0020(12)
C32 0.0821(18) 0.0890(19) 0.102(2) -0.0297(17) 0.0748(18) -0.0184(16)
C33 0.0803(17) 0.0779(17) 0.0757(16) -0.0136(13) 0.0605(15) -0.0148(14)
C34 0.0572(13) 0.0524(12) 0.0574(13) -0.0127(10) 0.0392(11) -0.0145(10)
C35 0.0496(12) 0.0625(13) 0.0458(12) 0.0027(10) 0.0265(10) -0.0007(10)
C36 0.0436(11) 0.0469(11) 0.0489(12) -0.0008(9) 0.0279(10) -0.0014(9)
C37 0.0511(12) 0.0655(14) 0.0722(15) -0.0002(12) 0.0407(12) 0.0098(11)
C38 0.0801(18) 0.107(2) 0.0746(17) -0.0096(15) 0.0522(15) 0.0187(16)

loop_
_atom_type_symbol
_atom_type_description
_atom_type_scat_dispersion_real
_atom_type_scat_dispersion_imag
_atom_type_scat_source
C C 0.0033 0.0016 'International Tables Vol C Tables 4.2.6.8 and 6.1.1.4'
H H 0.0000 0.0000 'International Tables Vol C Tables 4.2.6.8 and 6.1.1.4'
N N 0.0061 0.0033 'International Tables Vol C Tables 4.2.6.8 and 6.1.1.4'
O O 0.0106 0.0060 'International Tables Vol C Tables 4.2.6.8 and 6.1.1.4'
S S 0.1246 0.1234 'International Tables Vol C Tables 4.2.6.8 and 6.1.1.4'

loop_
_geom_angle_atom_site_label_1
_geom_angle_atom_site_label_2
_geom_angle_atom_site_label_3
_geom_angle
C11 S1 C16 101.26(9)
C17 O1 C18 117.21(17)
N2 N1 C3 112.12(14)
N2 N1 C4 117.36(14)
C3 N1 C4 130.49(15)
C1 N2 N1 104.72(14)
N2 C1 C2 111.60(16)
N2 C1 C17 121.42(17)
C2 C1 C17 126.91(17)
C3 C2 C1 105.12(16)
C3 C2 C16 123.74(17)
C1 C2 C16 131.05(17)
N1 C3 C2 106.43(15)
N1 C3 C10 127.95(16)
C2 C3 C10 125.58(16)
C9 C4 C5 121.22(18)
C9 C4 N1 118.45(17)
C5 C4 N1 120.33(17)
C6 C5 C4 119.0(2)
C6 C5 H5 120.5
C4 C5 H5 120.5
C7 C6 C5 119.9(2)
C7 C6 H6 120.1
C5 C6 H6 120.1
C8 C7 C6 120.7(2)
C8 C7 H7 119.7
C6 C7 H7 119.7
C7 C8 C9 120.0(2)
C7 C8 H8 120.0
C9 C8 H8 120.0
C4 C9 C8 119.2(2)
C4 C9 H9 120.4
C8 C9 H9 120.4
C15 C10 C11 118.60(17)
C15 C10 C3 124.13(17)
C11 C10 C3 117.23(17)
C12 C11 C10 119.51(19)
C12 C11 S1 117.13(16)
C10 C11 S1 123.31(14)
C13 C12 C11 120.8(2)
C13 C12 H12 119.6
C11 C12 H12 119.6
C12 C13 C14 120.2(2)
C12 C13 H13 119.9
C14 C13 H13 119.9
C13 C14 C15 119.9(2)
C13 C14 H14 120.0
C15 C14 H14 120.0
C14 C15 C10 120.9(2)
C14 C15 H15 119.6
C10 C15 H15 119.6
C2 C16 S1 110.20(14)
C2 C16 H16A 109.6
S1 C16 H16A 109.6
C2 C16 H16B 109.6
S1 C16 H16B 109.6
H16A C16 H16B 108.1
O2 C17 O1 124.44(19)
O2 C17 C1 123.01(19)
O1 C17 C1 112.55(17)
O1 C18 C19 107.5(2)
O1 C18 H18A 110.2
C19 C18 H18A 110.2
O1 C18 H18B 110.2
C19 C18 H18B 110.2
H18A C18 H18B 108.5
C18 C19 H19A 109.5
C18 C19 H19B 109.5
H19A C19 H19B 109.5
C18 C19 H19C 109.5
H19A C19 H19C 109.5
H19B C19 H19C 109.5
C34 S2 C35 101.58(10)
C36 O3 C37 115.14(15)
N4 N3 C22 112.08(15)
N4 N3 C23 117.37(15)
C22 N3 C23 130.54(16)
C20 N4 N3 104.61(15)
N4 C20 C21 111.74(16)
N4 C20 C36 122.09(17)
C21 C20 C36 126.15(17)
C22 C21 C20 105.26(16)
C22 C21 C35 123.15(17)
C20 C21 C35 131.56(17)
C21 C22 N3 106.31(16)
C21 C22 C29 125.52(17)
N3 C22 C29 128.13(17)
C24 C23 C28 121.0(2)
C24 C23 N3 118.57(19)
C28 C23 N3 120.47(19)
C23 C24 C25 118.8(2)
C23 C24 H24 120.6
C25 C24 H24 120.6
C26 C25 C24 120.6(3)
C26 C25 H25 119.7
C24 C25 H25 119.7
C25 C26 C27 120.2(2)
C25 C26 H26 119.9
C27 C26 H26 119.9
C26 C27 C28 120.1(3)
C26 C27 H27 120.0
C28 C27 H27 120.0
C23 C28 C27 119.3(2)
C23 C28 H28 120.3
C27 C28 H28 120.3
C30 C29 C34 118.62(18)
C30 C29 C22 123.98(19)
C34 C29 C22 117.40(18)
C31 C30 C29 120.9(2)
C31 C30 H30 119.5
C29 C30 H30 119.5
C32 C31 C30 120.0(2)
C32 C31 H31 120.0
C30 C31 H31 120.0
C31 C32 C33 120.2(2)
C31 C32 H32 119.9
C33 C32 H32 119.9
C32 C33 C34 120.7(2)
C32 C33 H33 119.6
C34 C33 H33 119.6
C33 C34 C29 119.3(2)
C33 C34 S2 117.04(18)
C29 C34 S2 123.61(15)
C21 C35 S2 110.23(14)
C21 C35 H35A 109.6
S2 C35 H35A 109.6
C21 C35 H35B 109.6
S2 C35 H35B 109.6
H35A C35 H35B 108.1
O4 C36 O3 123.84(18)
O4 C36 C20 122.70(18)
O3 C36 C20 113.46(17)
O3 C37 C38 108.58(18)
O3 C37 H37A 110.0
C38 C37 H37A 110.0
O3 C37 H37B 110.0
C38 C37 H37B 110.0
H37A C37 H37B 108.4
C37 C38 H38A 109.5
C37 C38 H38B 109.5
H38A C38 H38B 109.5
C37 C38 H38C 109.5
H38A C38 H38C 109.5
H38B C38 H38C 109.5

loop_
_geom_bond_atom_site_label_1
_geom_bond_atom_site_label_2
_geom_bond_distance
S1 C11 1.766(2)
S1 C16 1.8146(19)
O1 C17 1.327(2)
O1 C18 1.455(2)
O2 C17 1.202(2)
N1 N2 1.355(2)
N1 C3 1.368(2)
N1 C4 1.433(2)
N2 C1 1.335(2)
C1 C2 1.407(2)
C1 C17 1.475(3)
C2 C3 1.375(2)
C2 C16 1.489(3)
C3 C10 1.470(2)
C4 C9 1.376(3)
C4 C5 1.382(3)
C5 C6 1.381(3)
C5 H5 0.9300
C6 C7 1.375(3)
C6 H6 0.9300
C7 C8 1.373(3)
C7 H7 0.9300
C8 C9 1.377(3)
C8 H8 0.9300
C9 H9 0.9300
C10 C15 1.396(3)
C10 C11 1.407(3)
C11 C12 1.390(3)
C12 C13 1.374(3)
C12 H12 0.9300
C13 C14 1.381(3)
C13 H13 0.9300
C14 C15 1.383(3)
C14 H14 0.9300
C15 H15 0.9300
C16 H16A 0.9700
C16 H16B 0.9700
C18 C19 1.494(3)
C18 H18A 0.9700
C18 H18B 0.9700
C19 H19A 0.9600
C19 H19B 0.9600
C19 H19C 0.9600
S2 C34 1.762(2)
S2 C35 1.807(2)
O3 C36 1.332(2)
O3 C37 1.459(2)
O4 C36 1.201(2)
N3 N4 1.355(2)
N3 C22 1.373(2)
N3 C23 1.435(2)
N4 C20 1.335(2)
C20 C21 1.405(3)
C20 C36 1.473(3)
C21 C22 1.373(3)
C21 C35 1.490(3)
C22 C29 1.465(2)
C23 C24 1.372(3)
C23 C28 1.377(3)
C24 C25 1.385(3)
C24 H24 0.9300
C25 C26 1.364(4)
C25 H25 0.9300
C26 C27 1.369(4)
C26 H26 0.9300
C27 C28 1.380(3)
C27 H27 0.9300
C28 H28 0.9300
C29 C30 1.396(3)
C29 C34 1.409(3)
C30 C31 1.382(3)
C30 H30 0.9300
C31 C32 1.375(4)
C31 H31 0.9300
C32 C33 1.381(4)
C32 H32 0.9300
C33 C34 1.391(3)
C33 H33 0.9300
C35 H35A 0.9700
C35 H35B 0.9700
C37 C38 1.481(3)
C37 H37A 0.9700
C37 H37B 0.9700
C38 H38A 0.9600
C38 H38B 0.9600
C38 H38C 0.9600
